data_4305998
loop_
_publ_author_name
'Roberto Pattacini'
'G\"unter Margraf'
'Abdelatif Messaoudi'
'Nicola Oberbeckmann-Winter'
'Pierre Braunstein'

_publ_contact_author_address
;Laboratoire de Chimie de Coordination
CNRS-Universit\'e Louis Pasteur
Institut Le Bel - 4 rue Blaise Pascal
67070 Strasbourg Cedex - France
;
_publ_contact_author_email braunst@chimie.u-strasbg.fr
_publ_contact_author_fax +33(0)390241322
_publ_contact_author_name 'Dr. Pierre Braunstein'
_publ_contact_author_phone +33(0)390241308
_publ_section_title
;
Formation of P-C Bonds under Unexpectedly Mild Conditions. Phosphoryl
Migration and Metal Coordination of Diphenylphosphinomethyl-oxazolines and
-thiazolines
;
_journal_name_full 'Inorganic Chemistry'
_journal_page_first 9886
_journal_page_last 9897
_journal_paper_doi 10.1021/ic800934h
_journal_volume 47
_journal_year 2008
_chemical_formula_moiety 'C25 H27 N2 P Pd S'
_chemical_formula_sum 'C25 H27 N2 P Pd S'
_chemical_formula_weight 524.92
_space_group_IT_number 2
_symmetry_cell_setting triclinic
_symmetry_Int_Tables_number 2
_symmetry_space_group_name_Hall '-P 1'
_symmetry_space_group_name_H-M 'P -1'
_atom_sites_solution_hydrogens geom
_atom_sites_solution_primary direct
_atom_sites_solution_secondary difmap
_audit_creation_method SHELXL-97
_cell_angle_alpha 111.414(1)
_cell_angle_beta 110.096(1)
_cell_angle_gamma 90.230(1)
_cell_formula_units_Z 2
_cell_length_a 9.6610(1)
_cell_length_b 10.9010(2)
_cell_length_c 12.7800(2)
_cell_measurement_reflns_used 6218
_cell_measurement_temperature 173(2)
_cell_measurement_theta_max 27.98
_cell_measurement_theta_min 0.998
_cell_volume 1163.75(3)
_computing_cell_refinement 'HKL Scalepack (Otwinowski & Minor 1997)'
_computing_data_reduction 'HKL Denzo and Scalepack (Otwinowski & Minor 1997)'
_computing_molecular_graphics ORTEP-3
_computing_publication_material PLATON
_computing_structure_refinement 'SHELXL-97 (Sheldrick, 1997)'
_computing_structure_solution 'SHELXS-97 (Sheldrick, 1997)'
_diffrn_ambient_temperature 173(2)
_diffrn_detector_area_resol_mean 9
_diffrn_measured_fraction_theta_full 0.992
_diffrn_measured_fraction_theta_max 0.992
_diffrn_measurement_device_type KappaCCD
_diffrn_measurement_method CCD
_diffrn_radiation_monochromator graphite
_diffrn_radiation_probe x-ray
_diffrn_radiation_type MoK\a
_diffrn_radiation_wavelength 0.71073
_diffrn_reflns_av_R_equivalents 0.0169
_diffrn_reflns_av_sigmaI/netI 0.0399
_diffrn_reflns_limit_h_max 13
_diffrn_reflns_limit_h_min -13
_diffrn_reflns_limit_k_max 15
_diffrn_reflns_limit_k_min -15
_diffrn_reflns_limit_l_max 15
_diffrn_reflns_limit_l_min -17
_diffrn_reflns_number 9969
_diffrn_reflns_theta_full 30.09
_diffrn_reflns_theta_max 30.09
_diffrn_reflns_theta_min 2.27
_diffrn_source 'fine-focus sealed tube'
_exptl_absorpt_coefficient_mu 0.970
_exptl_absorpt_correction_type none
_exptl_crystal_colour orange
_exptl_crystal_density_diffrn 1.498
_exptl_crystal_density_method 'not measured'
_exptl_crystal_description prism
_exptl_crystal_F_000 536
_exptl_crystal_size_max 0.05
_exptl_crystal_size_mid 0.05
_exptl_crystal_size_min 0.05
_refine_diff_density_max 0.517
_refine_diff_density_min -0.789
_refine_diff_density_rms 0.078
_refine_ls_extinction_method none
_refine_ls_goodness_of_fit_ref 1.053
_refine_ls_hydrogen_treatment constr
_refine_ls_matrix_type full
_refine_ls_number_parameters 273
_refine_ls_number_reflns 6784
_refine_ls_number_restraints 0
_refine_ls_restrained_S_all 1.053
_refine_ls_R_factor_all 0.0321
_refine_ls_R_factor_gt 0.0272
_refine_ls_shift/su_max 0.002
_refine_ls_shift/su_mean 0.000
_refine_ls_structure_factor_coef Fsqd
_refine_ls_weighting_details 'calc w=1/[\s^2^(Fo^2^)+(0.0171P)^2^+0.5982P] where P=(Fo^2^+2Fc^2^)/3'
_refine_ls_weighting_scheme calc
_refine_ls_wR_factor_gt 0.0617
_refine_ls_wR_factor_ref 0.0640
_reflns_number_gt 6147
_reflns_number_total 6784
_reflns_threshold_expression >2sigma(I)
_cod_data_source_file ic800934h_si_001_7.cif
_cod_data_source_block Compound9
_cod_database_code 4305998

loop_
_symmetry_equiv_pos_as_xyz
'x, y, z'
'-x, -y, -z'

loop_
_atom_site_label
_atom_site_type_symbol
_atom_site_fract_x
_atom_site_fract_y
_atom_site_fract_z
_atom_site_U_iso_or_equiv
_atom_site_adp_type
_atom_site_occupancy
_atom_site_symmetry_multiplicity
_atom_site_calc_flag
_atom_site_refinement_flags
_atom_site_disorder_assembly
_atom_site_disorder_group
Pd Pd 0.322444(13) 0.122963(12) 0.606532(11) 0.01948(4) Uani 1 1 d . . .
P P 0.28460(5) 0.33420(4) 0.63895(4) 0.01913(9) Uani 1 1 d . . .
N1 N 0.18926(16) 0.09050(15) 0.42556(13) 0.0251(3) Uani 1 1 d . . .
N2 N 0.31871(16) -0.08127(15) 0.59621(14) 0.0250(3) Uani 1 1 d . . .
S S 0.04045(5) 0.16727(6) 0.25244(4) 0.03404(11) Uani 1 1 d . . .
C1 C 0.1226(3) -0.0321(2) 0.31890(18) 0.0400(5) Uani 1 1 d . . .
H1A H 0.0313 -0.0712 0.3208 0.048 Uiso 1 1 calc R . .
H1B H 0.1934 -0.0975 0.3176 0.048 Uiso 1 1 calc R . .
C2 C 0.0844(3) -0.0006(2) 0.2070(2) 0.0505(6) Uani 1 1 d . . .
H2A H -0.0021 -0.0636 0.1397 0.061 Uiso 1 1 calc R . .
H2B H 0.1702 -0.0058 0.1807 0.061 Uiso 1 1 calc R . .
C3 C 0.15151(18) 0.19954(19) 0.40589(15) 0.0237(3) Uani 1 1 d . . .
C4 C 0.19084(19) 0.32726(18) 0.49253(15) 0.0244(3) Uani 1 1 d . . .
H4 H 0.1693 0.4040 0.4747 0.029 Uiso 1 1 calc R . .
C5 C 0.47662(18) 0.15797(17) 0.77096(15) 0.0223(3) Uani 1 1 d . . .
C6 C 0.5933(2) 0.26415(19) 0.84388(16) 0.0270(4) Uani 1 1 d . . .
H6 H 0.5989 0.3368 0.8205 0.032 Uiso 1 1 calc R . .
C7 C 0.7010(2) 0.2656(2) 0.94967(17) 0.0325(4) Uani 1 1 d . . .
H7 H 0.7787 0.3391 0.9979 0.039 Uiso 1 1 calc R . .
C8 C 0.6957(2) 0.1605(2) 0.98528(18) 0.0355(4) Uani 1 1 d . . .
H8 H 0.7682 0.1626 1.0587 0.043 Uiso 1 1 calc R . .
C9 C 0.5840(2) 0.0520(2) 0.91307(18) 0.0329(4) Uani 1 1 d . . .
H9 H 0.5811 -0.0214 0.9360 0.039 Uiso 1 1 calc R . .
C10 C 0.4758(2) 0.05062(18) 0.80693(16) 0.0253(3) Uani 1 1 d . . .
C11 C 0.3541(2) -0.06494(19) 0.72453(18) 0.0302(4) Uani 1 1 d . . .
H11A H 0.3864 -0.1472 0.7349 0.036 Uiso 1 1 calc R . .
H11B H 0.2640 -0.0490 0.7450 0.036 Uiso 1 1 calc R . .
C12 C 0.1744(2) -0.1701(2) 0.5212(2) 0.0380(5) Uani 1 1 d . . .
H12A H 0.1561 -0.1937 0.4354 0.057 Uiso 1 1 calc R . .
H12B H 0.0942 -0.1241 0.5408 0.057 Uiso 1 1 calc R . .
H12C H 0.1775 -0.2512 0.5377 0.057 Uiso 1 1 calc R . .
C13 C 0.4356(2) -0.1439(2) 0.5541(2) 0.0368(5) Uani 1 1 d . . .
H13A H 0.4364 -0.2335 0.5547 0.055 Uiso 1 1 calc R . .
H13B H 0.5329 -0.0898 0.6080 0.055 Uiso 1 1 calc R . .
H13C H 0.4149 -0.1498 0.4716 0.055 Uiso 1 1 calc R . .
C14 C 0.42774(18) 0.48025(16) 0.71725(15) 0.0208(3) Uani 1 1 d . . .
C15 C 0.50526(19) 0.51130(18) 0.65374(16) 0.0253(3) Uani 1 1 d . . .
H15 H 0.4826 0.4564 0.5710 0.030 Uiso 1 1 calc R . .
C16 C 0.6150(2) 0.62160(19) 0.71058(18) 0.0295(4) Uani 1 1 d . . .
H16 H 0.6661 0.6427 0.6664 0.035 Uiso 1 1 calc R . .
C17 C 0.6503(2) 0.70093(19) 0.83134(19) 0.0322(4) Uani 1 1 d . . .
H17 H 0.7267 0.7757 0.8704 0.039 Uiso 1 1 calc R . .
C18 C 0.5743(2) 0.6714(2) 0.89548(18) 0.0339(4) Uani 1 1 d . . .
H18 H 0.5980 0.7263 0.9784 0.041 Uiso 1 1 calc R . .
C19 C 0.4632(2) 0.56151(19) 0.83852(17) 0.0289(4) Uani 1 1 d . . .
H19 H 0.4111 0.5418 0.8828 0.035 Uiso 1 1 calc R . .
C20 C 0.16097(18) 0.37906(17) 0.72387(15) 0.0214(3) Uani 1 1 d . . .
C21 C 0.1569(2) 0.32162(19) 0.80373(17) 0.0290(4) Uani 1 1 d . . .
H21 H 0.2234 0.2607 0.8188 0.035 Uiso 1 1 calc R . .
C22 C 0.0557(2) 0.3530(2) 0.86185(19) 0.0367(5) Uani 1 1 d . . .
H22 H 0.0544 0.3141 0.9171 0.044 Uiso 1 1 calc R . .
C23 C -0.0422(2) 0.4398(2) 0.83965(19) 0.0362(5) Uani 1 1 d . . .
H23 H -0.1135 0.4585 0.8771 0.043 Uiso 1 1 calc R . .
C24 C -0.0363(2) 0.4995(2) 0.7628(2) 0.0372(5) Uani 1 1 d . . .
H24 H -0.1019 0.5616 0.7491 0.045 Uiso 1 1 calc R . .
C25 C 0.0646(2) 0.4697(2) 0.70538(18) 0.0314(4) Uani 1 1 d . . .
H25 H 0.0679 0.5117 0.6528 0.038 Uiso 1 1 calc R . .

loop_
_atom_site_aniso_label
_atom_site_aniso_U_11
_atom_site_aniso_U_22
_atom_site_aniso_U_33
_atom_site_aniso_U_23
_atom_site_aniso_U_13
_atom_site_aniso_U_12
Pd 0.01650(7) 0.01859(7) 0.02051(7) 0.00563(5) 0.00570(5) 0.00138(5)
P 0.01886(19) 0.0193(2) 0.01829(19) 0.00680(16) 0.00633(16) 0.00185(15)
N1 0.0239(7) 0.0228(7) 0.0204(7) 0.0034(6) 0.0041(6) -0.0003(6)
N2 0.0231(7) 0.0182(7) 0.0308(8) 0.0071(6) 0.0093(6) 0.0013(6)
S 0.0298(2) 0.0421(3) 0.0213(2) 0.0117(2) -0.00008(18) -0.0052(2)
C1 0.0433(12) 0.0318(11) 0.0266(10) 0.0016(8) 0.0021(9) -0.0035(9)
C2 0.0664(16) 0.0431(14) 0.0247(10) 0.0016(9) 0.0091(11) 0.0031(12)
C3 0.0176(7) 0.0329(9) 0.0186(8) 0.0090(7) 0.0056(6) -0.0004(7)
C4 0.0262(8) 0.0257(9) 0.0219(8) 0.0113(7) 0.0075(7) 0.0034(7)
C5 0.0201(7) 0.0241(8) 0.0227(8) 0.0095(7) 0.0076(6) 0.0050(6)
C6 0.0246(8) 0.0261(9) 0.0267(9) 0.0093(7) 0.0065(7) 0.0024(7)
C7 0.0255(9) 0.0365(11) 0.0254(9) 0.0074(8) 0.0027(7) 0.0035(8)
C8 0.0332(10) 0.0443(12) 0.0255(9) 0.0154(9) 0.0050(8) 0.0130(9)
C9 0.0380(10) 0.0354(11) 0.0332(10) 0.0200(9) 0.0154(9) 0.0134(9)
C10 0.0270(8) 0.0259(9) 0.0257(9) 0.0104(7) 0.0126(7) 0.0057(7)
C11 0.0326(9) 0.0284(10) 0.0363(10) 0.0167(8) 0.0164(8) 0.0037(8)
C12 0.0334(10) 0.0279(10) 0.0435(12) 0.0088(9) 0.0093(9) -0.0082(8)
C13 0.0388(11) 0.0317(11) 0.0454(12) 0.0130(9) 0.0241(10) 0.0159(9)
C14 0.0200(7) 0.0182(8) 0.0242(8) 0.0092(6) 0.0075(6) 0.0035(6)
C15 0.0236(8) 0.0271(9) 0.0247(8) 0.0101(7) 0.0084(7) 0.0033(7)
C16 0.0223(8) 0.0301(10) 0.0409(11) 0.0187(8) 0.0122(8) 0.0034(7)
C17 0.0230(8) 0.0235(9) 0.0425(11) 0.0096(8) 0.0068(8) -0.0010(7)
C18 0.0321(10) 0.0277(10) 0.0293(10) 0.0013(8) 0.0070(8) -0.0011(8)
C19 0.0303(9) 0.0270(9) 0.0264(9) 0.0058(7) 0.0119(8) 0.0005(7)
C20 0.0191(7) 0.0213(8) 0.0210(8) 0.0052(6) 0.0074(6) 0.0003(6)
C21 0.0378(10) 0.0242(9) 0.0296(9) 0.0106(8) 0.0179(8) 0.0063(8)
C22 0.0523(13) 0.0299(10) 0.0342(10) 0.0093(9) 0.0269(10) 0.0019(9)
C23 0.0314(10) 0.0356(11) 0.0369(11) 0.0010(9) 0.0214(9) -0.0033(8)
C24 0.0267(9) 0.0427(12) 0.0410(11) 0.0129(10) 0.0147(9) 0.0131(9)
C25 0.0282(9) 0.0369(11) 0.0354(10) 0.0181(9) 0.0145(8) 0.0106(8)

loop_
_atom_type_symbol
_atom_type_description
_atom_type_scat_dispersion_real
_atom_type_scat_dispersion_imag
_atom_type_scat_source
Pd Pd -0.9988 1.0072 'International Tables Vol C Tables 4.2.6.8 and 6.1.1.4'
P P 0.1023 0.0942 'International Tables Vol C Tables 4.2.6.8 and 6.1.1.4'
N N 0.0061 0.0033 'International Tables Vol C Tables 4.2.6.8 and 6.1.1.4'
S S 0.1246 0.1234 'International Tables Vol C Tables 4.2.6.8 and 6.1.1.4'
C C 0.0033 0.0016 'International Tables Vol C Tables 4.2.6.8 and 6.1.1.4'
H H 0.0000 0.0000 'International Tables Vol C Tables 4.2.6.8 and 6.1.1.4'

loop_
_geom_angle_atom_site_label_1
_geom_angle_atom_site_label_2
_geom_angle_atom_site_label_3
_geom_angle
_geom_angle_site_symmetry_1
_geom_angle_site_symmetry_3
_geom_angle_publ_flag
C5 Pd N1 170.83(6) . . ?
C5 Pd N2 81.43(6) . . ?
N1 Pd N2 100.68(6) . . ?
C5 Pd P 97.41(5) . . ?
N1 Pd P 82.74(4) . . ?
N2 Pd P 165.63(4) . . ?
C4 P C14 106.86(8) . . ?
C4 P C20 109.15(8) . . ?
C14 P C20 102.06(8) . . ?
C4 P Pd 102.80(6) . . ?
C14 P Pd 126.22(6) . . ?
C20 P Pd 109.12(6) . . ?
C3 N1 C1 113.35(16) . . ?
C3 N1 Pd 115.36(12) . . ?
C1 N1 Pd 131.14(13) . . ?
C13 N2 C12 108.97(16) . . ?
C13 N2 C11 109.76(15) . . ?
C12 N2 C11 107.84(14) . . ?
C13 N2 Pd 110.57(11) . . ?
C12 N2 Pd 116.05(12) . . ?
C11 N2 Pd 103.38(11) . . ?
C3 S C2 90.12(10) . . ?
N1 C1 C2 108.83(18) . . ?
N1 C1 H1A 109.9 . . ?
C2 C1 H1A 109.9 . . ?
N1 C1 H1B 109.9 . . ?
C2 C1 H1B 109.9 . . ?
H1A C1 H1B 108.3 . . ?
C1 C2 S 104.91(15) . . ?
C1 C2 H2A 110.8 . . ?
S C2 H2A 110.8 . . ?
C1 C2 H2B 110.8 . . ?
S C2 H2B 110.8 . . ?
H2A C2 H2B 108.8 . . ?
N1 C3 C4 125.33(16) . . ?
N1 C3 S 113.70(13) . . ?
C4 C3 S 120.97(14) . . ?
C3 C4 P 113.16(13) . . ?
C3 C4 H4 123.4 . . ?
P C4 H4 123.4 . . ?
C6 C5 C10 117.27(16) . . ?
C6 C5 Pd 128.77(13) . . ?
C10 C5 Pd 113.33(13) . . ?
C7 C6 C5 121.37(17) . . ?
C7 C6 H6 119.3 . . ?
C5 C6 H6 119.3 . . ?
C8 C7 C6 120.41(18) . . ?
C8 C7 H7 119.8 . . ?
C6 C7 H7 119.8 . . ?
C7 C8 C9 119.53(18) . . ?
C7 C8 H8 120.2 . . ?
C9 C8 H8 120.2 . . ?
C8 C9 C10 120.07(18) . . ?
C8 C9 H9 120.0 . . ?
C10 C9 H9 120.0 . . ?
C9 C10 C5 121.29(17) . . ?
C9 C10 C11 122.27(17) . . ?
C5 C10 C11 116.44(16) . . ?
N2 C11 C10 109.32(14) . . ?
N2 C11 H11A 109.8 . . ?
C10 C11 H11A 109.8 . . ?
N2 C11 H11B 109.8 . . ?
C10 C11 H11B 109.8 . . ?
H11A C11 H11B 108.3 . . ?
N2 C12 H12A 109.5 . . ?
N2 C12 H12B 109.5 . . ?
H12A C12 H12B 109.5 . . ?
N2 C12 H12C 109.5 . . ?
H12A C12 H12C 109.5 . . ?
H12B C12 H12C 109.5 . . ?
N2 C13 H13A 109.5 . . ?
N2 C13 H13B 109.5 . . ?
H13A C13 H13B 109.5 . . ?
N2 C13 H13C 109.5 . . ?
H13A C13 H13C 109.5 . . ?
H13B C13 H13C 109.5 . . ?
C19 C14 C15 118.85(16) . . ?
C19 C14 P 122.17(13) . . ?
C15 C14 P 118.97(13) . . ?
C16 C15 C14 120.48(17) . . ?
C16 C15 H15 119.8 . . ?
C14 C15 H15 119.8 . . ?
C17 C16 C15 120.20(17) . . ?
C17 C16 H16 119.9 . . ?
C15 C16 H16 119.9 . . ?
C16 C17 C18 119.96(17) . . ?
C16 C17 H17 120.0 . . ?
C18 C17 H17 120.0 . . ?
C17 C18 C19 120.02(18) . . ?
C17 C18 H18 120.0 . . ?
C19 C18 H18 120.0 . . ?
C18 C19 C14 120.47(17) . . ?
C18 C19 H19 119.8 . . ?
C14 C19 H19 119.8 . . ?
C25 C20 C21 118.64(16) . . ?
C25 C20 P 119.38(13) . . ?
C21 C20 P 121.94(14) . . ?
C20 C21 C22 120.29(18) . . ?
C20 C21 H21 119.9 . . ?
C22 C21 H21 119.9 . . ?
C23 C22 C21 120.33(18) . . ?
C23 C22 H22 119.8 . . ?
C21 C22 H22 119.8 . . ?
C22 C23 C24 119.66(18) . . ?
C22 C23 H23 120.2 . . ?
C24 C23 H23 120.2 . . ?
C23 C24 C25 120.34(19) . . ?
C23 C24 H24 119.8 . . ?
C25 C24 H24 119.8 . . ?
C24 C25 C20 120.69(18) . . ?
C24 C25 H25 119.7 . . ?
C20 C25 H25 119.7 . . ?

loop_
_geom_bond_atom_site_label_1
_geom_bond_atom_site_label_2
_geom_bond_distance
_geom_bond_site_symmetry_2
_geom_bond_publ_flag
Pd C5 2.0097(17) . ?
Pd N1 2.1174(15) . ?
Pd N2 2.1811(15) . ?
Pd P 2.2410(5) . ?
P C4 1.7490(17) . ?
P C14 1.8211(17) . ?
P C20 1.8307(16) . ?
N1 C3 1.330(2) . ?
N1 C1 1.455(2) . ?
N2 C13 1.479(2) . ?
N2 C12 1.481(2) . ?
N2 C11 1.496(2) . ?
S C3 1.7798(17) . ?
S C2 1.808(3) . ?
C1 C2 1.515(3) . ?
C1 H1A 0.9900 . ?
C1 H1B 0.9900 . ?
C2 H2A 0.9900 . ?
C2 H2B 0.9900 . ?
C3 C4 1.375(2) . ?
C4 H4 0.9500 . ?
C5 C6 1.400(2) . ?
C5 C10 1.406(2) . ?
C6 C7 1.389(3) . ?
C6 H6 0.9500 . ?
C7 C8 1.385(3) . ?
C7 H7 0.9500 . ?
C8 C9 1.387(3) . ?
C8 H8 0.9500 . ?
C9 C10 1.394(3) . ?
C9 H9 0.9500 . ?
C10 C11 1.499(3) . ?
C11 H11A 0.9900 . ?
C11 H11B 0.9900 . ?
C12 H12A 0.9800 . ?
C12 H12B 0.9800 . ?
C12 H12C 0.9800 . ?
C13 H13A 0.9800 . ?
C13 H13B 0.9800 . ?
C13 H13C 0.9800 . ?
C14 C19 1.391(2) . ?
C14 C15 1.397(2) . ?
C15 C16 1.386(2) . ?
C15 H15 0.9500 . ?
C16 C17 1.381(3) . ?
C16 H16 0.9500 . ?
C17 C18 1.385(3) . ?
C17 H17 0.9500 . ?
C18 C19 1.390(3) . ?
C18 H18 0.9500 . ?
C19 H19 0.9500 . ?
C20 C25 1.388(3) . ?
C20 C21 1.389(2) . ?
C21 C22 1.393(3) . ?
C21 H21 0.9500 . ?
C22 C23 1.375(3) . ?
C22 H22 0.9500 . ?
C23 C24 1.377(3) . ?
C23 H23 0.9500 . ?
C24 C25 1.384(3) . ?
C24 H24 0.9500 . ?
C25 H25 0.9500 . ?

loop_
_geom_torsion_atom_site_label_1
_geom_torsion_atom_site_label_2
_geom_torsion_atom_site_label_3
_geom_torsion_atom_site_label_4
_geom_torsion
_geom_torsion_site_symmetry_1
_geom_torsion_site_symmetry_2
_geom_torsion_site_symmetry_3
_geom_torsion_site_symmetry_4
_geom_torsion_publ_flag
C5 Pd P C4 164.64(8) . . . . ?
N1 Pd P C4 -6.12(7) . . . . ?
N2 Pd P C4 -110.96(17) . . . . ?
C5 Pd P C14 42.29(8) . . . . ?
N1 Pd P C14 -128.47(8) . . . . ?
N2 Pd P C14 126.70(18) . . . . ?
C5 Pd P C20 -79.59(7) . . . . ?
N1 Pd P C20 109.65(7) . . . . ?
N2 Pd P C20 4.82(18) . . . . ?
N2 Pd N1 C3 170.50(12) . . . . ?
P Pd N1 C3 4.63(12) . . . . ?
N2 Pd N1 C1 -4.85(18) . . . . ?
P Pd N1 C1 -170.72(17) . . . . ?
C5 Pd N2 C13 -85.92(13) . . . . ?
N1 Pd N2 C13 85.03(13) . . . . ?
P Pd N2 C13 -172.35(13) . . . . ?
C5 Pd N2 C12 149.33(14) . . . . ?
N1 Pd N2 C12 -39.72(14) . . . . ?
P Pd N2 C12 62.9(2) . . . . ?
C5 Pd N2 C11 31.49(11) . . . . ?
N1 Pd N2 C11 -157.55(10) . . . . ?
P Pd N2 C11 -54.9(2) . . . . ?
C3 N1 C1 C2 23.7(2) . . . . ?
Pd N1 C1 C2 -160.86(16) . . . . ?
N1 C1 C2 S -31.3(2) . . . . ?
C3 S C2 C1 24.67(17) . . . . ?
C1 N1 C3 C4 175.59(17) . . . . ?
Pd N1 C3 C4 -0.6(2) . . . . ?
C1 N1 C3 S -4.1(2) . . . . ?
Pd N1 C3 S 179.71(7) . . . . ?
C2 S C3 N1 -13.12(15) . . . . ?
C2 S C3 C4 167.17(16) . . . . ?
N1 C3 C4 P -5.4(2) . . . . ?
S C3 C4 P 174.24(9) . . . . ?
C14 P C4 C3 142.40(13) . . . . ?
C20 P C4 C3 -107.94(13) . . . . ?
Pd P C4 C3 7.81(14) . . . . ?
N2 Pd C5 C6 155.38(17) . . . . ?
P Pd C5 C6 -39.08(16) . . . . ?
N2 Pd C5 C10 -15.21(12) . . . . ?
P Pd C5 C10 150.33(12) . . . . ?
C10 C5 C6 C7 -2.2(3) . . . . ?
Pd C5 C6 C7 -172.44(14) . . . . ?
C5 C6 C7 C8 0.4(3) . . . . ?
C6 C7 C8 C9 1.5(3) . . . . ?
C7 C8 C9 C10 -1.5(3) . . . . ?
C8 C9 C10 C5 -0.3(3) . . . . ?
C8 C9 C10 C11 178.94(18) . . . . ?
C6 C5 C10 C9 2.1(3) . . . . ?
Pd C5 C10 C9 173.86(14) . . . . ?
C6 C5 C10 C11 -177.18(16) . . . . ?
Pd C5 C10 C11 -5.4(2) . . . . ?
C13 N2 C11 C10 76.33(19) . . . . ?
C12 N2 C11 C10 -165.08(16) . . . . ?
Pd N2 C11 C10 -41.65(16) . . . . ?
C9 C10 C11 N2 -145.39(17) . . . . ?
C5 C10 C11 N2 33.9(2) . . . . ?
C4 P C14 C19 141.77(15) . . . . ?
C20 P C14 C19 27.23(17) . . . . ?
Pd P C14 C19 -97.64(15) . . . . ?
C4 P C14 C15 -38.66(16) . . . . ?
C20 P C14 C15 -153.20(14) . . . . ?
Pd P C14 C15 81.93(14) . . . . ?
C19 C14 C15 C16 -0.3(3) . . . . ?
P C14 C15 C16 -179.91(14) . . . . ?
C14 C15 C16 C17 0.9(3) . . . . ?
C15 C16 C17 C18 -1.0(3) . . . . ?
C16 C17 C18 C19 0.4(3) . . . . ?
C17 C18 C19 C14 0.2(3) . . . . ?
C15 C14 C19 C18 -0.2(3) . . . . ?
P C14 C19 C18 179.34(15) . . . . ?
C4 P C20 C25 -36.74(17) . . . . ?
C14 P C20 C25 76.10(16) . . . . ?
Pd P C20 C25 -148.37(14) . . . . ?
C4 P C20 C21 141.05(15) . . . . ?
C14 P C20 C21 -106.11(15) . . . . ?
Pd P C20 C21 29.42(16) . . . . ?
C25 C20 C21 C22 1.3(3) . . . . ?
P C20 C21 C22 -176.55(15) . . . . ?
C20 C21 C22 C23 0.8(3) . . . . ?
C21 C22 C23 C24 -2.3(3) . . . . ?
C22 C23 C24 C25 1.8(3) . . . . ?
C23 C24 C25 C20 0.2(3) . . . . ?
C21 C20 C25 C24 -1.7(3) . . . . ?
P C20 C25 C24 176.13(16) . . . . ?
